data_2202793
loop_
_publ_author_name
'Gilardi, Richard'
'Evans, Robin N.'

_publ_section_title
;
 2-Methyl-4,5-dinitroimidazole
;
_journal_issue 9
_journal_name_full 'Acta Crystallographica Section E'
_journal_page_first o1349
_journal_page_last o1350
_journal_paper_doi 10.1107/S160053680301701X
_journal_volume 59
_journal_year 2003
_chemical_formula_iupac 'C4 H4 N4 O4'
_chemical_formula_moiety 'C4 H4 N4 O4'
_chemical_formula_sum 'C4 H4 N4 O4'
_chemical_formula_weight 172.11
_chemical_melting_point 480
_chemical_name_systematic
;
2-methyl-4,5-dinitroimidazole
;
_space_group_IT_number 2
_symmetry_cell_setting triclinic
_symmetry_space_group_name_Hall '-P 1'
_symmetry_space_group_name_H-M 'P -1'
_atom_sites_solution_hydrogens geom
_atom_sites_solution_primary direct
_atom_sites_solution_secondary difmap
_cell_angle_alpha 70.702(2)
_cell_angle_beta 71.205(2)
_cell_angle_gamma 72.983(2)
_cell_formula_units_Z 4
_cell_length_a 7.9962(9)
_cell_length_b 8.2860(9)
_cell_length_c 11.8913(13)
_cell_measurement_reflns_used 1898
_cell_measurement_temperature 153(2)
_cell_measurement_theta_max 26.281
_cell_measurement_theta_min 2.663
_cell_volume 688.50(13)
_computing_cell_refinement 'SAINT (Bruker, 2001)'
_computing_data_collection 'SMART (Bruker, 2001)'
_computing_data_reduction SAINT
_computing_molecular_graphics SHELXTL
_computing_publication_material SHELXTL
_computing_structure_refinement 'SHELXTL (Sheldrick, 1997)'
_computing_structure_solution 'SHELXS97 (Sheldrick, 1990)'
_diffrn_ambient_temperature 93(2)
_diffrn_measured_fraction_theta_full 0.992
_diffrn_measured_fraction_theta_max 0.992
_diffrn_measurement_device_type 'Bruker SMART CCD area-detector'
_diffrn_measurement_method '\f and \w'
_diffrn_radiation_monochromator graphite
_diffrn_radiation_source 'fine-focus sealed tube'
_diffrn_radiation_type MoK\a
_diffrn_radiation_wavelength 0.71073
_diffrn_reflns_av_R_equivalents 0.0413
_diffrn_reflns_av_sigmaI/netI 0.0952
_diffrn_reflns_limit_h_max 10
_diffrn_reflns_limit_h_min -9
_diffrn_reflns_limit_k_max 10
_diffrn_reflns_limit_k_min -10
_diffrn_reflns_limit_l_max 14
_diffrn_reflns_limit_l_min -14
_diffrn_reflns_number 4569
_diffrn_reflns_theta_full 26.39
_diffrn_reflns_theta_max 26.39
_diffrn_reflns_theta_min 1.87
_diffrn_standards_decay_% none
_diffrn_standards_interval_time 0
_diffrn_standards_number 0
_exptl_absorpt_coefficient_mu 0.149
_exptl_absorpt_correction_T_max 0.9941
_exptl_absorpt_correction_T_min 0.9380
_exptl_absorpt_correction_type integration
_exptl_absorpt_process_details '(Wuensch et al., 1965)'
_exptl_crystal_colour 'pale yellow'
_exptl_crystal_density_diffrn 1.660
_exptl_crystal_density_meas ?
_exptl_crystal_density_method 'not measured'
_exptl_crystal_description plate
_exptl_crystal_F_000 352
_exptl_crystal_size_max 0.45
_exptl_crystal_size_mid 0.1
_exptl_crystal_size_min 0.03
_refine_diff_density_max 0.246
_refine_diff_density_min -0.241
_refine_ls_extinction_coef 0.0050(13)
_refine_ls_extinction_expression Fc^*^=kFc[1+0.001xFc^2^\l^3^/sin(2\q)]^-1/4^
_refine_ls_extinction_method SHELXTL
_refine_ls_goodness_of_fit_ref 0.864
_refine_ls_hydrogen_treatment mixed
_refine_ls_matrix_type full
_refine_ls_number_parameters 235
_refine_ls_number_reflns 2785
_refine_ls_number_restraints 5
_refine_ls_restrained_S_all 0.865
_refine_ls_R_factor_all 0.0829
_refine_ls_R_factor_gt 0.0397
_refine_ls_shift/su_max 0.001
_refine_ls_shift/su_mean 0.000
_refine_ls_structure_factor_coef Fsqd
_refine_ls_weighting_details 'calc w = 1/[\s^2^(Fo^2^)+(0.0255P)^2^] where P = (Fo^2^+2Fc^2^)/3'
_refine_ls_weighting_scheme calc
_refine_ls_wR_factor_gt 0.0720
_refine_ls_wR_factor_ref 0.0803
_reflns_number_gt 1679
_reflns_number_total 2785
_reflns_threshold_expression I>2\s(I)
_cod_data_source_file ob6274.cif
_cod_data_source_block I
_cod_depositor_comments
;
The following automatic conversions were performed:
'_symmetry_cell_setting' value 'Triclinic' changed to 'triclinic'
according to '/home/saulius/struct/CIF-dictionaries/cif_core.dic'
dictionary named 'cif_core.dic' version 2.4.1 from 2010-06-29.

Automatic conversion script
Id: cif_fix_enum 1527 2010-12-29 10:47:43Z saulius 

The following automatic conversions were performed:

'_symmetry_cell_setting' value 'Triclinic' changed to 'triclinic'
according to /home/saulius/struct/CIF-dictionaries/cif_core.dic
dictionary named 'cif_core.dic' version 2.4.1 from 2010-06-29.

Automatic conversion script
Id: cif_fix_values 1715 2011-07-08 13:25:40Z adriana 

The following automatic conversions were performed:

'_exptl_crystal_density_meas' value 'not measured' was changed to '?'
- the value is perceived as not measured.

Automatic conversion script
Id: cif_fix_values 3008 2015-01-20 13:52:24Z robertas 
;
_cod_original_sg_symbol_Hall '-P 1 '
_cod_database_code 2202793
_cod_database_fobs_code 2202793

loop_
_symmetry_equiv_pos_as_xyz
'x, y, z'
'-x, -y, -z'

loop_
_atom_site_label
_atom_site_fract_x
_atom_site_fract_y
_atom_site_fract_z
_atom_site_U_iso_or_equiv
_atom_site_adp_type
_atom_site_calc_flag
_atom_site_refinement_flags
_atom_site_occupancy
_atom_site_disorder_assembly
_atom_site_disorder_group
_atom_site_type_symbol
N1 0.8940(2) 0.2196(2) 0.20523(15) 0.0189(4) Uani d . 1 . . N
H1 0.960(3) 0.114(3) 0.2158(18) 0.023 Uiso d . 1 . . H
C2 0.7130(3) 0.2708(3) 0.22442(18) 0.0184(5) Uani d . 1 . . C
C2A 0.5899(3) 0.1481(3) 0.2679(2) 0.0262(6) Uani d . 1 . . C
H2A 0.4931 0.1960 0.2248 0.039 Uiso calc R 1 . . H
H2B 0.5373 0.1314 0.3566 0.039 Uiso calc R 1 . . H
H2C 0.6574 0.0355 0.2512 0.039 Uiso calc R 1 . . H
N3 0.6626(2) 0.4438(2) 0.20081(15) 0.0191(4) Uani d . 1 . . N
C4 0.8173(3) 0.5024(3) 0.16654(18) 0.0178(5) Uani d . 1 . . C
N4 0.8090(3) 0.6884(2) 0.13580(16) 0.0211(4) Uani d . 1 . . N
O1 0.6626(2) 0.78002(19) 0.17204(14) 0.0282(4) Uani d . 1 . . O
O2 0.9464(2) 0.74345(19) 0.07451(14) 0.0281(4) Uani d . 1 . . O
C5 0.9627(3) 0.3653(3) 0.16913(18) 0.0177(5) Uani d . 1 . . C
N5 1.1538(2) 0.3484(2) 0.14533(16) 0.0216(4) Uani d . 1 . . N
O3 1.2104(2) 0.4700(2) 0.14601(15) 0.0329(4) Uani d . 1 . . O
O4 1.2494(2) 0.2093(2) 0.12641(14) 0.0290(4) Uani d . 1 . . O
N11 0.3169(2) 0.6464(2) 0.28355(16) 0.0186(4) Uani d . 1 A . N
H11 0.427(3) 0.577(3) 0.2568(18) 0.022 Uiso d . 1 . . H
C12 0.2349(3) 0.7888(3) 0.21075(19) 0.0178(5) Uani d . 1 . . C
C12A 0.3055(3) 0.8430(3) 0.07509(18) 0.0227(5) Uani d . 1 . . C
H12A 0.4046 0.9028 0.0550 0.034 Uiso calc R 1 . . H
H12B 0.2085 0.9224 0.0378 0.034 Uiso calc R 1 . . H
H12C 0.3500 0.7394 0.0429 0.034 Uiso calc R 1 . . H
N13 0.0856(2) 0.8707(2) 0.27615(15) 0.0187(4) Uani d . 1 . . N
C14 0.0741(3) 0.7750(3) 0.39412(19) 0.0177(5) Uani d D 1 A . C
N14 -0.0754(2) 0.8333(2) 0.48947(17) 0.0241(5) Uani d D 1 . . N
O11 -0.1591(3) 0.9832(3) 0.46445(16) 0.0310(7) Uani d PD 0.829(5) A 1 O
O12 -0.1150(3) 0.7249(3) 0.58908(16) 0.0376(8) Uani d PD 0.829(5) A 1 O
O11' -0.2128(7) 0.9227(15) 0.4600(5) 0.039(4) Uiso d PD 0.171(5) A 2 O
O12' -0.0449(7) 0.8128(13) 0.5895(4) 0.029(3) Uiso d PD 0.171(5) A 2 O
C15 0.2165(3) 0.6346(3) 0.40043(18) 0.0179(5) Uani d . 1 . . C
N15 0.2718(3) 0.4900(2) 0.49712(17) 0.0249(5) Uani d . 1 A . N
O13 0.1754(3) 0.4717(2) 0.60057(15) 0.0493(5) Uani d . 1 . . O
O14 0.4153(2) 0.3897(2) 0.46713(15) 0.0388(5) Uani d . 1 . . O

loop_
_atom_site_aniso_label
_atom_site_aniso_U_11
_atom_site_aniso_U_22
_atom_site_aniso_U_33
_atom_site_aniso_U_12
_atom_site_aniso_U_13
_atom_site_aniso_U_23
N1 0.0181(11) 0.0145(11) 0.0230(10) 0.0012(8) -0.0074(9) -0.0052(8)
C2 0.0172(12) 0.0195(13) 0.0183(11) 0.0005(10) -0.0051(10) -0.0077(10)
C2A 0.0203(13) 0.0191(13) 0.0382(14) -0.0018(10) -0.0075(11) -0.0081(10)
N3 0.0171(10) 0.0162(10) 0.0238(10) 0.0003(8) -0.0072(8) -0.0063(8)
C4 0.0218(13) 0.0145(12) 0.0177(12) -0.0007(10) -0.0077(10) -0.0048(9)
N4 0.0235(12) 0.0182(11) 0.0228(10) -0.0015(9) -0.0112(9) -0.0043(8)
O1 0.0253(9) 0.0166(9) 0.0417(10) 0.0027(7) -0.0099(8) -0.0108(7)
O2 0.0237(9) 0.0229(9) 0.0343(9) -0.0077(7) -0.0063(8) -0.0015(7)
C5 0.0171(12) 0.0176(12) 0.0186(12) -0.0028(10) -0.0055(10) -0.0049(9)
N5 0.0197(11) 0.0213(11) 0.0242(11) -0.0022(9) -0.0081(9) -0.0059(9)
O3 0.0278(10) 0.0241(10) 0.0550(11) -0.0060(8) -0.0172(9) -0.0136(8)
O4 0.0190(9) 0.0260(10) 0.0434(10) 0.0036(7) -0.0091(8) -0.0167(8)
N11 0.0154(10) 0.0160(10) 0.0235(10) 0.0010(8) -0.0060(9) -0.0066(8)
C12 0.0185(12) 0.0129(12) 0.0232(12) -0.0037(10) -0.0076(10) -0.0034(10)
C12A 0.0205(13) 0.0176(13) 0.0267(13) -0.0036(10) -0.0041(10) -0.0037(10)
N13 0.0157(11) 0.0172(10) 0.0221(10) -0.0032(8) -0.0026(9) -0.0060(8)
C14 0.0145(12) 0.0191(12) 0.0222(12) -0.0047(10) -0.0021(10) -0.0104(10)
N14 0.0215(11) 0.0251(12) 0.0260(11) -0.0024(9) -0.0077(9) -0.0077(9)
O11 0.0272(13) 0.0229(12) 0.0351(12) 0.0073(11) -0.0066(10) -0.0097(9)
O12 0.0376(14) 0.0323(14) 0.0289(13) -0.0042(11) 0.0026(10) -0.0036(10)
C15 0.0204(13) 0.0179(12) 0.0179(11) -0.0060(10) -0.0062(10) -0.0048(9)
N15 0.0295(12) 0.0245(12) 0.0215(11) -0.0045(10) -0.0084(10) -0.0058(9)
O13 0.0540(13) 0.0521(13) 0.0224(9) 0.0074(10) -0.0050(9) -0.0053(9)
O14 0.0370(11) 0.0292(10) 0.0354(10) 0.0106(9) -0.0105(9) -0.0035(8)

loop_
_atom_type_symbol
_atom_type_description
_atom_type_scat_dispersion_real
_atom_type_scat_dispersion_imag
_atom_type_scat_source
C C 0.0033 0.0016 'International Tables Vol C Tables 4.2.6.8 and 6.1.1.4'
H H 0.0000 0.0000 'International Tables Vol C Tables 4.2.6.8 and 6.1.1.4'
N N 0.0061 0.0033 'International Tables Vol C Tables 4.2.6.8 and 6.1.1.4'
O O 0.0106 0.0060 'International Tables Vol C Tables 4.2.6.8 and 6.1.1.4'

loop_
_geom_angle_atom_site_label_1
_geom_angle_atom_site_label_2
_geom_angle_atom_site_label_3
_geom_angle
C2 N1 C5 107.61(17)
C2 N1 H1 128.9(14)
C5 N1 H1 123.4(14)
N3 C2 N1 110.92(18)
N3 C2 C2A 125.45(19)
N1 C2 C2A 123.62(19)
C2 C2A H2A 109.5
C2 C2A H2B 109.5
H2A C2A H2B 109.5
C2 C2A H2C 109.5
H2A C2A H2C 109.5
H2B C2A H2C 109.5
C2 N3 C4 105.37(17)
N3 C4 C5 110.45(19)
N3 C4 N4 119.38(18)
C5 C4 N4 130.2(2)
O2 N4 O1 124.73(19)
O2 N4 C4 118.35(18)
O1 N4 C4 116.91(18)
N1 C5 C4 105.64(19)
N1 C5 N5 119.40(18)
C4 C5 N5 135.0(2)
O3 N5 O4 124.64(19)
O3 N5 C5 118.91(18)
O4 N5 C5 116.44(18)
C12 N11 C15 107.65(17)
C12 N11 H11 124.5(13)
C15 N11 H11 127.6(13)
N13 C12 N11 111.16(18)
N13 C12 C12A 125.75(18)
N11 C12 C12A 123.09(19)
C12 C12A H12A 109.5
C12 C12A H12B 109.5
H12A C12A H12B 109.5
C12 C12A H12C 109.5
H12A C12A H12C 109.5
H12B C12A H12C 109.5
C12 N13 C14 105.17(17)
N13 C14 C15 110.29(18)
N13 C14 N14 118.52(18)
C15 C14 N14 131.18(18)
O11 N14 O12 124.2(2)
O11' N14 O12 109.5(5)
O11 N14 O12' 104.7(4)
O11' N14 O12' 124.0(3)
O11 N14 C14 117.82(18)
O11' N14 C14 117.6(2)
O12 N14 C14 117.87(18)
O12' N14 C14 117.4(2)
N11 C15 C14 105.73(18)
N11 C15 N15 119.10(18)
C14 C15 N15 135.2(2)
O13 N15 O14 124.31(19)
O13 N15 C15 119.31(19)
O14 N15 C15 116.36(18)

loop_
_geom_bond_atom_site_label_1
_geom_bond_atom_site_label_2
_geom_bond_site_symmetry_2
_geom_bond_distance
_geom_bond_publ_flag
N1 C2 . 1.349(3) ?
N1 C5 . 1.355(3) ?
N1 H1 . 0.87(2) ?
C2 N3 . 1.328(2) ?
C2 C2A . 1.477(3) ?
C2A H2A . 0.9800 ?
C2A H2B . 0.9800 ?
C2A H2C . 0.9800 ?
N3 C4 . 1.353(3) ?
C4 C5 . 1.367(3) ?
C4 N4 . 1.448(3) ?
N4 O2 . 1.226(2) ?
N4 O1 . 1.226(2) ?
C5 N5 . 1.434(3) ?
N5 O3 . 1.223(2) ?
N5 O4 . 1.228(2) ?
N11 C12 . 1.345(2) ?
N11 C15 . 1.350(3) ?
N11 H11 . 0.92(2) ?
C12 N13 . 1.329(3) ?
C12 C12A . 1.485(3) ?
C12A H12A . 0.9800 ?
C12A H12B . 0.9800 ?
C12A H12C . 0.9800 ?
N13 C14 . 1.352(2) ?
C14 C15 . 1.371(3) ?
C14 N14 . 1.449(3) ?
N14 O11 . 1.215(2) ?
N14 O11' . 1.216(2) ?
N14 O12 . 1.237(2) ?
N14 O12' . 1.238(2) ?
C15 N15 . 1.435(3) ?
N15 O13 . 1.210(2) ?
N15 O14 . 1.228(2) ?

loop_
_geom_hbond_atom_site_label_D
_geom_hbond_atom_site_label_H
_geom_hbond_atom_site_label_A
_geom_hbond_site_symmetry_A
_geom_hbond_distance_DH
_geom_hbond_distance_HA
_geom_hbond_distance_DA
_geom_hbond_angle_DHA
N1 H1 N13 1_645 0.87(2) 1.97(2) 2.837(2) 168.1(19)
N11 H11 N3 . 0.92(2) 1.92(2) 2.837(2) 176.9(19)
C2A H2B O11' 1_645 0.98 2.58 2.996(4) 106

loop_
_geom_torsion_atom_site_label_1
_geom_torsion_atom_site_label_2
_geom_torsion_atom_site_label_3
_geom_torsion_atom_site_label_4
_geom_torsion
C5 N1 C2 N3 0.7(2)
C5 N1 C2 C2A -178.36(19)
N1 C2 N3 C4 -0.4(2)
C2A C2 N3 C4 178.6(2)
C2 N3 C4 C5 0.0(2)
C2 N3 C4 N4 -179.10(17)
N3 C4 N4 O2 -160.59(18)
C5 C4 N4 O2 20.5(3)
N3 C4 N4 O1 18.3(3)
C5 C4 N4 O1 -160.6(2)
C2 N1 C5 C4 -0.6(2)
C2 N1 C5 N5 178.42(17)
N3 C4 C5 N1 0.4(2)
N4 C4 C5 N1 179.38(19)
N3 C4 C5 N5 -178.4(2)
N4 C4 C5 N5 0.5(4)
N1 C5 N5 O3 -160.23(18)
C4 C5 N5 O3 18.5(3)
N1 C5 N5 O4 19.2(3)
C4 C5 N5 O4 -162.0(2)
C15 N11 C12 N13 0.4(2)
C15 N11 C12 C12A -179.23(19)
N11 C12 N13 C14 -0.2(2)
C12A C12 N13 C14 179.4(2)
C12 N13 C14 C15 -0.1(2)
C12 N13 C14 N14 178.99(17)
N13 C14 N14 O11 -16.5(3)
C15 C14 N14 O11 162.4(3)
N13 C14 N14 O11' 25.5(8)
C15 C14 N14 O11' -155.6(8)
N13 C14 N14 O12 160.0(2)
C15 C14 N14 O12 -21.1(3)
N13 C14 N14 O12' -143.2(6)
C15 C14 N14 O12' 35.7(7)
C12 N11 C15 C14 -0.4(2)
C12 N11 C15 N15 178.33(18)
N13 C14 C15 N11 0.3(2)
N14 C14 C15 N11 -178.62(19)
N13 C14 C15 N15 -178.1(2)
N14 C14 C15 N15 2.9(4)
N11 C15 N15 O13 -174.6(2)
C14 C15 N15 O13 3.7(4)
N11 C15 N15 O14 3.9(3)
C14 C15 N15 O14 -177.8(2)
